data_1555358
loop_
_publ_author_name
'\'Alvarez-Casao, Yolanda'
'Monge, David'
'\'Alvarez, Eleuterio'
'Fern\'andez, Rosario'
'Lassaletta, Jos\'e M'

_publ_section_title
;
 Pyridine-Hydrazones as N,N'-Ligands in Asymmetric Catalysis:
 Pd(II)-Catalyzed Addition of Boronic Acids to Cyclic Sulfonylketimines.
;
_journal_issue 20
_journal_name_full 'Organic letters'
_journal_page_first 5104
_journal_page_last 5107
_journal_paper_doi 10.1021/acs.orglett.5b02613
_journal_volume 17
_journal_year 2015
_chemical_absolute_configuration rmad
_chemical_formula_moiety 'C25 H26 F6 N3 P Pd'
_chemical_formula_sum 'C25 H26 F6 N3 P Pd'
_chemical_formula_weight 619.86
_space_group_IT_number 19
_space_group_name_Hall 'P 2ac 2ab'
_space_group_name_H-M_alt 'P 21 21 21'
_symmetry_cell_setting orthorhombic
_symmetry_space_group_name_Hall 'P 2ac 2ab'
_symmetry_space_group_name_H-M 'P 21 21 21'
_atom_sites_solution_hydrogens geom
_atom_sites_solution_primary direct
_atom_sites_solution_secondary difmap
_audit_creation_method SHELXL-97
_cell_angle_alpha 90.00
_cell_angle_beta 90.00
_cell_angle_gamma 90.00
_cell_formula_units_Z 4
_cell_length_a 9.6947(12)
_cell_length_b 12.5617(14)
_cell_length_c 21.062(3)
_cell_measurement_reflns_used 5636
_cell_measurement_temperature 213(2)
_cell_measurement_theta_max 28.65
_cell_measurement_theta_min 2.31
_cell_volume 2565.0(6)
_computing_cell_refinement 'APEX2 Software Suite (Bruker, 2007)'
_computing_data_collection 'APEX2 Software Suite (Bruker, 2007)'
_computing_data_reduction 'APEX2 Software Suite (Bruker, 2007)'
_computing_molecular_graphics 'SHELXTL (Sheldrick, 2008)'
_computing_publication_material 'SHELXTL and publCIF (Westrip, 2010)'
_computing_structure_refinement 'SHELXL97 (Sheldrick, 2008)'
_computing_structure_solution 'SIR2002 (Burla et al., 2003)'
_diffrn_ambient_temperature 213(2)
_diffrn_detector_area_resol_mean 8.26
_diffrn_measured_fraction_theta_full 0.997
_diffrn_measured_fraction_theta_max 0.997
_diffrn_measurement_device_type
;
 Bruker-Nonius X8kappa APEX II CCD area detector
;
_diffrn_measurement_method 'phi and omega scans with narrow frames'
_diffrn_radiation_monochromator graphite
_diffrn_radiation_source 'fine-focus sealed tube'
_diffrn_radiation_type MoK\a
_diffrn_radiation_wavelength 0.71073
_diffrn_reflns_av_R_equivalents 0.0212
_diffrn_reflns_av_sigmaI/netI 0.0192
_diffrn_reflns_limit_h_max 11
_diffrn_reflns_limit_h_min -3
_diffrn_reflns_limit_k_max 15
_diffrn_reflns_limit_k_min -13
_diffrn_reflns_limit_l_max 21
_diffrn_reflns_limit_l_min -25
_diffrn_reflns_number 21739
_diffrn_reflns_theta_full 25.24
_diffrn_reflns_theta_max 25.24
_diffrn_reflns_theta_min 1.89
_diffrn_standards_decay_% 0
_exptl_absorpt_coefficient_mu 0.849
_exptl_absorpt_correction_T_max 0.8486
_exptl_absorpt_correction_T_min 0.6763
_exptl_absorpt_correction_type multi-scan
_exptl_absorpt_process_details
;
program SADABS, Bruker (2001).
;
_exptl_crystal_colour yellow
_exptl_crystal_density_diffrn 1.605
_exptl_crystal_density_method 'not measured'
_exptl_crystal_description plate
_exptl_crystal_F_000 1248
_exptl_crystal_size_max 0.50
_exptl_crystal_size_mid 0.40
_exptl_crystal_size_min 0.20
_refine_diff_density_max 0.719
_refine_diff_density_min -0.614
_refine_diff_density_rms 0.069
_refine_ls_abs_structure_details 'Flack H D (1983), Acta Cryst. A39, 876-881'
_refine_ls_abs_structure_Flack 0.00(4)
_refine_ls_extinction_method none
_refine_ls_goodness_of_fit_ref 1.040
_refine_ls_hydrogen_treatment constr
_refine_ls_matrix_type full
_refine_ls_number_parameters 334
_refine_ls_number_reflns 4462
_refine_ls_number_restraints 92
_refine_ls_restrained_S_all 1.240
_refine_ls_R_factor_all 0.0327
_refine_ls_R_factor_gt 0.0312
_refine_ls_shift/su_max 0.002
_refine_ls_shift/su_mean 0.000
_refine_ls_structure_factor_coef Fsqd
_refine_ls_weighting_details 'calc w=1/[\s^2^(Fo^2^)+(0.0563P)^2^+2.0090P] where P=(Fo^2^+2Fc^2^)/3'
_refine_ls_weighting_scheme calc
_refine_ls_wR_factor_gt 0.0845
_refine_ls_wR_factor_ref 0.0855
_reflns_number_gt 4309
_reflns_number_total 4462
_reflns_threshold_expression >2sigma(I)
_cod_data_source_file ol5b02613_si_002.cif
_cod_data_source_block jl00414a
_cod_depositor_comments
;
The following automatic conversions were performed:

data item '_symmetry_cell_setting' value 'Orthorhombic' was changed
to 'orthorhombic' in accordance with the
/home/saulius/struct/COD-crude-data/automatic-downloads/DataCite-retrospective/ACS/depositions/lib/dictionaries/cif_core.dic
dictionary named 'cif_core.dic' version 2.4.2 last updated on
2011-04-26.

Automatic conversion script
Id: cif_fix_values 6909 2019-04-08 15:41:33Z antanas 
;
_cod_original_cell_volume 2564.9(5)
_cod_database_code 1555358

loop_
_symmetry_equiv_pos_as_xyz
'x, y, z'
'-x+1/2, -y, z+1/2'
'-x, y+1/2, -z+1/2'
'x+1/2, -y+1/2, -z'

loop_
_atom_site_label
_atom_site_type_symbol
_atom_site_fract_x
_atom_site_fract_y
_atom_site_fract_z
_atom_site_U_iso_or_equiv
_atom_site_adp_type
_atom_site_occupancy
_atom_site_symmetry_multiplicity
_atom_site_calc_flag
_atom_site_refinement_flags
_atom_site_disorder_assembly
_atom_site_disorder_group
Pd1 Pd 0.42901(4) 0.04663(3) 0.901183(15) 0.03379(11) Uani 1 1 d D . .
N1 N 0.6317(4) 0.0888(3) 0.87966(19) 0.0390(9) Uani 1 1 d . A .
N2 N 0.4289(4) 0.0326(3) 0.79856(15) 0.0275(7) Uani 1 1 d . A .
N3 N 0.3272(4) 0.0019(3) 0.76031(16) 0.0312(8) Uani 1 1 d . . .
C1 C 0.6597(4) 0.0880(3) 0.8167(2) 0.0316(9) Uani 1 1 d . . .
C2 C 0.7890(5) 0.1161(4) 0.7931(3) 0.0411(11) Uani 1 1 d . A .
H2 H 0.8076 0.1125 0.7494 0.049 Uiso 1 1 calc R . .
C3 C 0.8891(5) 0.1493(4) 0.8352(4) 0.0556(16) Uani 1 1 d . . .
H3 H 0.9762 0.1708 0.8204 0.067 Uiso 1 1 calc R A .
C4 C 0.8599(6) 0.1504(5) 0.8991(4) 0.0629(18) Uani 1 1 d . A .
H4 H 0.9271 0.1724 0.9285 0.075 Uiso 1 1 calc R . .
C5 C 0.7304(6) 0.1188(5) 0.9198(3) 0.0560(15) Uani 1 1 d . . .
H5 H 0.7117 0.1187 0.9636 0.067 Uiso 1 1 calc R A .
C6 C 0.5489(4) 0.0555(3) 0.77500(19) 0.0296(8) Uani 1 1 d . A .
H6 H 0.5637 0.0511 0.7310 0.036 Uiso 1 1 calc R . .
C7 C 0.3396(5) -0.0047(4) 0.6912(2) 0.0335(9) Uani 1 1 d . A .
H7 H 0.4190 -0.0502 0.6796 0.040 Uiso 1 1 calc R . .
C8 C 0.2032(6) -0.0614(4) 0.6742(2) 0.0488(13) Uani 1 1 d . . .
H8A H 0.1734 -0.0435 0.6311 0.059 Uiso 1 1 calc R A .
H8B H 0.2126 -0.1389 0.6778 0.059 Uiso 1 1 calc R . .
C9 C 0.1036(5) -0.0186(4) 0.7230(2) 0.0447(12) Uani 1 1 d . A .
H9A H 0.0213 -0.0637 0.7262 0.054 Uiso 1 1 calc R . .
H9B H 0.0754 0.0543 0.7128 0.054 Uiso 1 1 calc R . .
C10 C 0.1883(4) -0.0222(3) 0.7842(2) 0.0327(10) Uani 1 1 d . A .
H10 H 0.1575 0.0350 0.8132 0.039 Uiso 1 1 calc R . .
C11 C 0.3514(5) 0.1018(4) 0.6586(2) 0.0339(10) Uani 1 1 d . . .
C12 C 0.3256(5) 0.1972(4) 0.6878(2) 0.0382(10) Uani 1 1 d . A .
H12 H 0.3046 0.1982 0.7314 0.046 Uiso 1 1 calc R . .
C13 C 0.3299(6) 0.2934(4) 0.6541(3) 0.0509(14) Uani 1 1 d . . .
H13 H 0.3128 0.3581 0.6750 0.061 Uiso 1 1 calc R A .
C14 C 0.3589(6) 0.2923(5) 0.5910(3) 0.0618(17) Uani 1 1 d . A .
H14 H 0.3604 0.3565 0.5681 0.074 Uiso 1 1 calc R . .
C15 C 0.3865(7) 0.1966(5) 0.5603(3) 0.0618(17) Uani 1 1 d . . .
H15 H 0.4073 0.1962 0.5167 0.074 Uiso 1 1 calc R A .
C16 C 0.3833(5) 0.1029(4) 0.5935(2) 0.0467(12) Uani 1 1 d . A .
H16 H 0.4026 0.0385 0.5725 0.056 Uiso 1 1 calc R . .
C17 C 0.1783(4) -0.1294(4) 0.8175(2) 0.0315(9) Uani 1 1 d . . .
C18 C 0.2914(5) -0.1939(4) 0.8300(2) 0.0359(10) Uani 1 1 d . A .
H18 H 0.3795 -0.1732 0.8160 0.043 Uiso 1 1 calc R . .
C19 C 0.2754(6) -0.2879(4) 0.8627(2) 0.0435(12) Uani 1 1 d . . .
H19 H 0.3529 -0.3310 0.8705 0.052 Uiso 1 1 calc R A .
C20 C 0.1461(6) -0.3204(4) 0.8846(2) 0.0444(12) Uani 1 1 d . A .
H20 H 0.1361 -0.3845 0.9071 0.053 Uiso 1 1 calc R . .
C21 C 0.0340(5) -0.2568(4) 0.8726(3) 0.0447(12) Uani 1 1 d . . .
H21 H -0.0539 -0.2775 0.8869 0.054 Uiso 1 1 calc R A .
C22 C 0.0498(5) -0.1625(4) 0.8394(2) 0.0408(11) Uani 1 1 d . A .
H22 H -0.0279 -0.1197 0.8315 0.049 Uiso 1 1 calc R . .
C23B C 0.2297(6) 0.0160(5) 0.9420(2) 0.0549(15) Uani 0.65 1 d PD A 1
H23C H 0.2256 0.0843 0.9239 0.066 Uiso 0.65 1 calc PR A 1
H23D H 0.1628 -0.0352 0.9315 0.066 Uiso 0.65 1 calc PR A 1
C24B C 0.3335(10) -0.0090(9) 0.9840(4) 0.062(3) Uani 0.65 1 d PD A 1
H24B H 0.3354 -0.0778 1.0015 0.075 Uiso 0.65 1 calc PR A 1
C25B C 0.4296(8) 0.0586(7) 1.0006(3) 0.080(2) Uani 0.65 1 d PD A 1
H25C H 0.4298 0.1278 0.9837 0.096 Uiso 0.65 1 calc PR A 1
H25D H 0.4986 0.0379 1.0294 0.096 Uiso 0.65 1 calc PR A 1
C23A C 0.2297(6) 0.0160(5) 0.9420(2) 0.0549(15) Uani 0.35 1 d PD A 2
H23A H 0.2720 -0.0419 0.9216 0.066 Uiso 0.35 1 calc PR A 2
H23B H 0.1373 0.0331 0.9330 0.066 Uiso 0.35 1 calc PR A 2
C24A C 0.2983(14) 0.0722(14) 0.9825(6) 0.062(5) Uani 0.35 1 d PD A 2
H24A H 0.2507 0.1292 1.0014 0.075 Uiso 0.35 1 calc PR A 2
C25A C 0.4296(8) 0.0586(7) 1.0006(3) 0.080(2) Uani 0.35 1 d PD A 2
H25A H 0.4822 0.0029 0.9832 0.096 Uiso 0.35 1 calc PR A 2
H25B H 0.4692 0.1047 1.0306 0.096 Uiso 0.35 1 calc PR A 2
P1 P 0.26981(15) 0.34365(11) 0.87032(7) 0.0479(3) Uani 1 1 d D . .
F1 F 0.4165(5) 0.3021(4) 0.8499(3) 0.1121(16) Uani 1 1 d DU . .
F2 F 0.1230(5) 0.3858(5) 0.8855(3) 0.1183(19) Uani 1 1 d DU . .
F3 F 0.2551(7) 0.3942(4) 0.8032(2) 0.1179(19) Uani 1 1 d DU . .
F4 F 0.2115(5) 0.2356(3) 0.8458(2) 0.0799(12) Uani 1 1 d DU . .
F5 F 0.2820(8) 0.2971(5) 0.9378(2) 0.137(2) Uani 1 1 d DU . .
F6 F 0.3350(7) 0.4518(4) 0.8922(3) 0.143(2) Uani 1 1 d DU . .

loop_
_atom_site_aniso_label
_atom_site_aniso_U_11
_atom_site_aniso_U_22
_atom_site_aniso_U_33
_atom_site_aniso_U_23
_atom_site_aniso_U_13
_atom_site_aniso_U_12
Pd1 0.03859(18) 0.03847(18) 0.02432(16) -0.00022(14) -0.00278(14) -0.00106(15)
N1 0.038(2) 0.040(2) 0.040(2) -0.0057(17) -0.0094(17) 0.0021(17)
N2 0.0243(15) 0.0305(16) 0.0278(15) 0.0013(13) -0.0036(14) 0.0012(18)
N3 0.0263(17) 0.0435(19) 0.0238(18) -0.0011(16) -0.0042(14) -0.0076(15)
C1 0.026(2) 0.0265(19) 0.042(3) 0.0022(18) -0.0030(18) 0.0009(16)
C2 0.027(2) 0.038(2) 0.058(3) 0.006(2) -0.007(2) -0.0014(19)
C3 0.026(2) 0.038(3) 0.104(5) -0.008(3) -0.011(3) -0.001(2)
C4 0.041(3) 0.053(3) 0.095(5) -0.019(4) -0.038(3) 0.004(2)
C5 0.052(3) 0.060(3) 0.055(3) -0.018(3) -0.023(3) 0.007(3)
C6 0.027(2) 0.034(2) 0.0282(19) 0.0011(18) -0.0015(15) -0.0032(18)
C7 0.037(2) 0.039(2) 0.025(2) -0.0013(18) -0.0038(17) -0.0043(19)
C8 0.064(3) 0.048(3) 0.035(2) 0.006(2) -0.021(2) -0.021(3)
C9 0.036(3) 0.048(3) 0.050(3) 0.017(2) -0.019(2) -0.0132(19)
C10 0.0225(19) 0.037(2) 0.038(2) 0.0044(18) -0.0046(17) -0.0035(16)
C11 0.030(2) 0.042(2) 0.030(2) 0.0021(19) -0.0067(18) -0.0100(19)
C12 0.036(2) 0.038(2) 0.041(3) -0.001(2) -0.005(2) -0.0047(19)
C13 0.041(3) 0.042(3) 0.070(4) 0.001(3) -0.014(3) -0.006(2)
C14 0.060(3) 0.055(3) 0.070(4) 0.023(3) -0.025(3) -0.027(3)
C15 0.069(4) 0.078(4) 0.038(3) 0.016(3) -0.011(3) -0.035(3)
C16 0.051(3) 0.057(3) 0.032(2) -0.002(2) -0.005(2) -0.017(2)
C17 0.029(2) 0.032(2) 0.033(2) -0.0006(18) -0.0060(17) -0.0009(18)
C18 0.027(2) 0.041(2) 0.039(2) -0.003(2) -0.0003(19) 0.0015(19)
C19 0.046(3) 0.038(3) 0.046(3) 0.005(2) -0.008(2) 0.013(2)
C20 0.059(3) 0.031(2) 0.043(3) 0.005(2) 0.006(2) -0.002(2)
C21 0.042(3) 0.044(3) 0.048(3) 0.007(2) 0.001(2) -0.008(2)
C22 0.030(2) 0.043(2) 0.049(3) 0.006(2) -0.003(2) -0.003(2)
C23B 0.052(3) 0.079(4) 0.034(3) 0.006(3) 0.020(2) 0.000(3)
C24B 0.081(7) 0.071(7) 0.036(5) 0.010(4) 0.023(5) -0.010(6)
C25B 0.077(4) 0.137(7) 0.026(2) -0.012(3) -0.002(3) 0.002(6)
C23A 0.052(3) 0.079(4) 0.034(3) 0.006(3) 0.020(2) 0.000(3)
C24A 0.091(14) 0.063(11) 0.033(8) -0.006(7) 0.024(9) 0.013(10)
C25A 0.077(4) 0.137(7) 0.026(2) -0.012(3) -0.002(3) 0.002(6)
P1 0.0462(7) 0.0388(7) 0.0586(8) -0.0020(6) 0.0020(6) 0.0024(6)
F1 0.068(3) 0.079(2) 0.189(4) -0.005(3) 0.003(3) 0.009(2)
F2 0.096(3) 0.122(4) 0.137(4) -0.002(3) 0.043(3) 0.030(3)
F3 0.142(4) 0.111(3) 0.100(3) 0.043(3) 0.029(3) 0.024(3)
F4 0.085(3) 0.070(2) 0.084(3) -0.012(2) 0.004(2) -0.023(2)
F5 0.221(5) 0.113(3) 0.076(3) -0.012(3) -0.026(3) 0.031(4)
F6 0.155(4) 0.065(2) 0.209(5) -0.023(3) -0.032(4) 0.000(3)

loop_
_atom_type_symbol
_atom_type_description
_atom_type_scat_dispersion_real
_atom_type_scat_dispersion_imag
_atom_type_scat_source
C C 0.0033 0.0016 'International Tables Vol C Tables 4.2.6.8 and 6.1.1.4'
H H 0.0000 0.0000 'International Tables Vol C Tables 4.2.6.8 and 6.1.1.4'
N N 0.0061 0.0033 'International Tables Vol C Tables 4.2.6.8 and 6.1.1.4'
F F 0.0171 0.0103 'International Tables Vol C Tables 4.2.6.8 and 6.1.1.4'
P P 0.1023 0.0942 'International Tables Vol C Tables 4.2.6.8 and 6.1.1.4'
Pd Pd -0.9988 1.0072 'International Tables Vol C Tables 4.2.6.8 and 6.1.1.4'

loop_
_geom_angle_atom_site_label_1
_geom_angle_atom_site_label_2
_geom_angle_atom_site_label_3
_geom_angle
N1 Pd1 C24B 133.0(3)
N1 Pd1 C25B 101.3(2)
C24B Pd1 C25B 36.4(3)
N1 Pd1 C23B 168.39(19)
C24B Pd1 C23B 37.8(3)
C25B Pd1 C23B 67.4(3)
N1 Pd1 C24A 133.6(4)
C24B Pd1 C24A 29.3(5)
C25B Pd1 C24A 36.7(4)
C23B Pd1 C24A 34.9(4)
N1 Pd1 N2 78.73(15)
C24B Pd1 N2 143.4(3)
C25B Pd1 N2 179.4(3)
C23B Pd1 N2 112.57(18)
C24A Pd1 N2 143.5(4)
C5 N1 C1 118.7(5)
C5 N1 Pd1 127.7(4)
C1 N1 Pd1 113.6(3)
C6 N2 N3 119.8(3)
C6 N2 Pd1 111.3(3)
N3 N2 Pd1 128.9(3)
N2 N3 C7 123.9(3)
N2 N3 C10 122.1(3)
C7 N3 C10 113.8(3)
N1 C1 C2 121.8(4)
N1 C1 C6 116.6(4)
C2 C1 C6 121.6(4)
C3 C2 C1 118.8(5)
C3 C2 H2 120.6
C1 C2 H2 120.6
C4 C3 C2 119.1(5)
C4 C3 H3 120.4
C2 C3 H3 120.4
C3 C4 C5 119.4(5)
C3 C4 H4 120.3
C5 C4 H4 120.3
N1 C5 C4 122.1(6)
N1 C5 H5 119.0
C4 C5 H5 118.9
N2 C6 C1 119.8(4)
N2 C6 H6 120.1
C1 C6 H6 120.1
N3 C7 C11 114.1(4)
N3 C7 C8 100.7(4)
C11 C7 C8 111.7(4)
N3 C7 H7 110.0
C11 C7 H7 110.0
C8 C7 H7 110.0
C9 C8 C7 103.0(4)
C9 C8 H8A 111.2
C7 C8 H8A 111.2
C9 C8 H8B 111.2
C7 C8 H8B 111.2
H8A C8 H8B 109.1
C8 C9 C10 102.7(4)
C8 C9 H9A 111.2
C10 C9 H9A 111.2
C8 C9 H9B 111.2
C10 C9 H9B 111.2
H9A C9 H9B 109.1
N3 C10 C17 113.4(3)
N3 C10 C9 101.4(3)
C17 C10 C9 112.3(4)
N3 C10 H10 109.8
C17 C10 H10 109.8
C9 C10 H10 109.8
C12 C11 C16 118.0(5)
C12 C11 C7 124.0(4)
C16 C11 C7 117.9(4)
C11 C12 C13 121.4(5)
C11 C12 H12 119.3
C13 C12 H12 119.3
C14 C13 C12 119.6(6)
C14 C13 H13 120.2
C12 C13 H13 120.2
C13 C14 C15 120.2(5)
C13 C14 H14 119.9
C15 C14 H14 119.9
C16 C15 C14 120.0(5)
C16 C15 H15 120.0
C14 C15 H15 120.0
C15 C16 C11 120.8(5)
C15 C16 H16 119.6
C11 C16 H16 119.6
C18 C17 C22 118.0(4)
C18 C17 C10 123.6(4)
C22 C17 C10 118.3(4)
C19 C18 C17 120.4(4)
C19 C18 H18 119.8
C17 C18 H18 119.8
C18 C19 C20 121.1(5)
C18 C19 H19 119.4
C20 C19 H19 119.4
C21 C20 C19 118.7(4)
C21 C20 H20 120.6
C19 C20 H20 120.6
C20 C21 C22 120.2(5)
C20 C21 H21 119.9
C22 C21 H21 119.9
C21 C22 C17 121.5(4)
C21 C22 H22 119.3
C17 C22 H22 119.3
C24B C23B Pd1 68.9(4)
C24B C23B H23C 120.0
Pd1 C23B H23C 73.2
C24B C23B H23D 120.0
Pd1 C23B H23D 130.4
H23C C23B H23D 120.0
C25B C24B C23B 123.0(9)
C25B C24B Pd1 72.0(4)
C23B C24B Pd1 73.3(4)
C25B C24B H24B 118.5
C23B C24B H24B 118.5
Pd1 C24B H24B 128.7
C24B C25B Pd1 71.6(4)
C24B C25B H25C 120.0
Pd1 C25B H25C 71.8
C24B C25B H25D 120.0
Pd1 C25B H25D 128.8
H25C C25B H25D 120.0
Pd1 C24A H24A 137.7
F5 P1 F2 90.6(4)
F5 P1 F3 178.0(3)
F2 P1 F3 87.9(3)
F5 P1 F4 90.1(3)
F2 P1 F4 91.9(3)
F3 P1 F4 91.2(3)
F5 P1 F6 91.5(3)
F2 P1 F6 90.8(3)
F3 P1 F6 87.2(3)
F4 P1 F6 176.9(3)
F5 P1 F1 93.3(3)
F2 P1 F1 176.0(4)
F3 P1 F1 88.2(3)
F4 P1 F1 87.0(3)
F6 P1 F1 90.2(3)

loop_
_geom_bond_atom_site_label_1
_geom_bond_atom_site_label_2
_geom_bond_distance
Pd1 N1 2.085(4)
Pd1 C24B 2.095(8)
Pd1 C25B 2.099(5)
Pd1 C23B 2.150(5)
Pd1 C24A 2.155(13)
Pd1 N2 2.169(3)
N1 C5 1.331(6)
N1 C1 1.354(6)
N2 C6 1.297(5)
N2 N3 1.330(5)
N3 C7 1.464(5)
N3 C10 1.469(5)
C1 C2 1.393(7)
C1 C6 1.446(6)
C2 C3 1.379(7)
C2 H2 0.9400
C3 C4 1.375(10)
C3 H3 0.9400
C4 C5 1.387(9)
C4 H4 0.9400
C5 H5 0.9400
C6 H6 0.9400
C7 C11 1.507(7)
C7 C8 1.544(7)
C7 H7 0.9900
C8 C9 1.510(8)
C8 H8A 0.9800
C8 H8B 0.9800
C9 C10 1.528(6)
C9 H9A 0.9800
C9 H9B 0.9800
C10 C17 1.522(6)
C10 H10 0.9900
C11 C12 1.369(7)
C11 C16 1.407(7)
C12 C13 1.402(7)
C12 H12 0.9400
C13 C14 1.357(9)
C13 H13 0.9400
C14 C15 1.392(10)
C14 H14 0.9400
C15 C16 1.370(8)
C15 H15 0.9400
C16 H16 0.9400
C17 C18 1.389(6)
C17 C22 1.392(7)
C18 C19 1.376(7)
C18 H18 0.9400
C19 C20 1.397(8)
C19 H19 0.9400
C20 C21 1.372(7)
C20 H20 0.9400
C21 C22 1.385(7)
C21 H21 0.9400
C22 H22 0.9400
C23B C24B 1.376(11)
C23B H23C 0.9400
C23B H23D 0.9400
C24B C25B 1.308(11)
C24B H24B 0.9400
C25B H25C 0.9400
C25B H25D 0.9400
C24A H24A 0.9400
P1 F5 1.541(5)
P1 F2 1.552(5)
P1 F3 1.556(5)
P1 F4 1.558(4)
P1 F6 1.568(5)
P1 F1 1.575(5)

loop_
_geom_torsion_atom_site_label_1
_geom_torsion_atom_site_label_2
_geom_torsion_atom_site_label_3
_geom_torsion_atom_site_label_4
_geom_torsion
C24B Pd1 N1 C5 -22.8(7)
C25B Pd1 N1 C5 -2.3(5)
C23B Pd1 N1 C5 11.4(13)
C24A Pd1 N1 C5 17.9(8)
N2 Pd1 N1 C5 178.3(5)
C24B Pd1 N1 C1 159.8(5)
C25B Pd1 N1 C1 -179.7(4)
C23B Pd1 N1 C1 -166.0(9)
C24A Pd1 N1 C1 -159.5(7)
N2 Pd1 N1 C1 0.8(3)
N1 Pd1 N2 C6 0.3(3)
C24B Pd1 N2 C6 -153.6(6)
C23B Pd1 N2 C6 177.5(3)
C24A Pd1 N2 C6 156.2(8)
N1 Pd1 N2 N3 178.1(4)
C24B Pd1 N2 N3 24.1(7)
C23B Pd1 N2 N3 -4.8(4)
C24A Pd1 N2 N3 -26.1(9)
C6 N2 N3 C7 -2.3(6)
Pd1 N2 N3 C7 -179.9(3)
C6 N2 N3 C10 -178.3(4)
Pd1 N2 N3 C10 4.2(6)
C5 N1 C1 C2 1.0(7)
Pd1 N1 C1 C2 178.6(3)
C5 N1 C1 C6 -179.5(4)
Pd1 N1 C1 C6 -1.8(5)
N1 C1 C2 C3 -2.4(7)
C6 C1 C2 C3 178.1(4)
C1 C2 C3 C4 2.0(8)
C2 C3 C4 C5 -0.4(8)
C1 N1 C5 C4 0.8(8)
Pd1 N1 C5 C4 -176.5(4)
C3 C4 C5 N1 -1.1(9)
N3 N2 C6 C1 -179.4(4)
Pd1 N2 C6 C1 -1.4(5)
N1 C1 C6 N2 2.3(6)
C2 C1 C6 N2 -178.2(4)
N2 N3 C7 C11 -69.4(6)
C10 N3 C7 C11 106.9(4)
N2 N3 C7 C8 170.8(4)
C10 N3 C7 C8 -12.9(5)
N3 C7 C8 C9 34.2(5)
C11 C7 C8 C9 -87.4(4)
C7 C8 C9 C10 -43.3(5)
N2 N3 C10 C17 -76.1(5)
C7 N3 C10 C17 107.6(4)
N2 N3 C10 C9 163.2(4)
C7 N3 C10 C9 -13.1(5)
C8 C9 C10 N3 34.3(4)
C8 C9 C10 C17 -87.2(4)
N3 C7 C11 C12 -12.6(6)
C8 C7 C11 C12 100.9(5)
N3 C7 C11 C16 171.1(4)
C8 C7 C11 C16 -75.4(6)
C16 C11 C12 C13 0.3(7)
C7 C11 C12 C13 -176.0(4)
C11 C12 C13 C14 0.6(8)
C12 C13 C14 C15 -1.1(9)
C13 C14 C15 C16 0.6(9)
C14 C15 C16 C11 0.4(9)
C12 C11 C16 C15 -0.9(7)
C7 C11 C16 C15 175.7(5)
N3 C10 C17 C18 6.1(6)
C9 C10 C17 C18 120.5(5)
N3 C10 C17 C22 -177.1(4)
C9 C10 C17 C22 -62.8(6)
C22 C17 C18 C19 0.5(7)
C10 C17 C18 C19 177.2(4)
C17 C18 C19 C20 -0.5(8)
C18 C19 C20 C21 0.3(8)
C19 C20 C21 C22 -0.1(8)
C20 C21 C22 C17 0.0(8)
C18 C17 C22 C21 -0.2(7)
C10 C17 C22 C21 -177.1(4)
N1 Pd1 C23B C24B -42.0(13)
C25B Pd1 C23B C24B -27.5(6)
C24A Pd1 C23B C24B -50.3(9)
N2 Pd1 C23B C24B 151.9(5)
Pd1 C23B C24B C25B 54.6(7)
N1 Pd1 C24B C25B 35.3(8)
C23B Pd1 C24B C25B -134.1(9)
C24A Pd1 C24B C25B -69.9(9)
N2 Pd1 C24B C25B 179.2(4)
N1 Pd1 C24B C23B 169.4(3)
C25B Pd1 C24B C23B 134.1(9)
C24A Pd1 C24B C23B 64.1(8)
N2 Pd1 C24B C23B -46.8(8)
C23B C24B C25B Pd1 -55.2(7)
N1 Pd1 C25B C24B -154.5(6)
C23B Pd1 C25B C24B 28.5(6)
C24A Pd1 C25B C24B 50.3(9)
